data_2000080
loop_
_publ_author_name
'Averbuch-Pouchot, M. T.'
'Durif, A.'
'Guitel, J. C.'

_publ_section_title
;
 Structures of \b-alanine, DL-alanine and sarcosine monophosphates
;
_journal_issue 11
_journal_name_full
;
 Acta Crystallographica, Section C: Crystal Structure Communications
;
_journal_page_first 1968
_journal_page_last 1972
_journal_paper_doi 10.1107/s0108270188000502
_journal_volume 44
_journal_year 1988
_chemical_formula_sum 'C6 H17 N2 O8 P'
_space_group_IT_number 15
_symmetry_cell_setting monoclinic
_symmetry_space_group_name_Hall '-C 2yc'
_symmetry_space_group_name_H-M 'C 1 2/c 1'
_cell_angle_alpha 90
_cell_angle_beta 119.08(4)
_cell_angle_gamma 90
_cell_formula_units_Z 4
_cell_length_a 14.442(7)
_cell_length_b 10.352(6)
_cell_length_c 9.062(4)
_cell_volume 1184.018
_diffrn_ambient_temperature ?
_exptl_crystal_colour colorless
_exptl_crystal_density_diffrn 1.549
_refine_ls_R_factor_gt 0.032
_refine_ls_wR_factor_gt 0.032
_cod_original_sg_symbol_H-M 'C 2/c'
_cod_original_formula_sum 'C6 H17 N2 O8 P1'
_cod_database_code 2000080

loop_
_symmetry_equiv_pos_site_id
_symmetry_equiv_pos_as_xyz
1 x,y,z
2 1/2+x,1/2+y,z
3 -x,y,1/2-z
4 1/2-x,1/2+y,1/2-z
5 -x,-y,-z
6 -1/2-x,-1/2-y,-z
7 x,-y,-1/2+z
8 -1/2+x,-1/2-y,-1/2+z

loop_
_atom_site_label
_atom_site_type_symbol
_atom_site_fract_x
_atom_site_fract_y
_atom_site_fract_z
P1 P 0.00000 0.41984(5) 0.75000
O1 O -0.0926(1) 0.3417(1) 0.6202(2)
O2 O 0.0376(1) 0.5051(2) 0.6553(2)
O3 O 0.69201(8) 0.3803(1) 0.6997(1)
O4 O 0.63850(9) 0.3881(1) 0.4234(1)
N1 N 0.7675(1) 0.6178(1) 0.7565(1)
C1 C 0.6761(1) 0.4367(1) 0.5708(2)
C2 C 0.5987(2) 0.6589(2) 0.5017(2)
C3 C 0.6993(1) 0.5806(1) 0.5782(1)
H1 H -0.107(2) 0.244(3) 0.597(3)
H2? H 0.494(4) 0.002(5) 0.442(5)
H3 H 0.784(1) 0.704(2) 0.772(2)
H4 H 0.728(2) 0.602(2) 0.814(3)
H5 H 0.832(2) 0.577(2) 0.805(3)
H6 H 0.736(2) 0.595(2) 0.516(2)
H7 H 0.557(2) 0.632(2) 0.561(3)
H8 H 0.557(2) 0.626(3) 0.409(4)
H9 H 0.609(2) 0.745(2) 0.504(3)
O1B* O 0.0926(1) 0.3417(1) 0.8798(2)
O2B* O -0.0376(1) 0.5051(2) 0.8447(2)
H1B* H 0.107(2) 0.244(3) 0.903(3)

loop_
_atom_type_symbol
_atom_type_radius_bond
C 0.68
H 0.23
N 0.68
O 0.68
P 1.05
